data_3000590
loop_
_publ_author_name
'Sasaki, Toshiyuki'
'Nakane, Takanori'
'Takimoto, Kazuyoshi'
'Ichiyanagi, Kouhei'
'Mori, Yuki'
'Baba, Seiki'
'Sakai, Naoki'
'Kurisu, Genji'
'Miyata, Mikiji'
'Uno, Takahiro'
'Itoh, Takahito'

_publ_section_title
;
 Application of multiple small-wedge synchrotron crystallography for
 post-reaction structural characterization of a stimuli-responsive
 small-molecule crystal
;
_journal_name_full 'Bulletin of the Chemical Society of Japan'
_journal_paper_doi 10.1093/bulcsj/uoaf059
_journal_volume 98
_journal_year 2025
_chemical_formula_moiety 'C16 H16 O8'
_chemical_formula_sum 'C16 H16 O8'
_chemical_formula_weight 336.29
_space_group_crystal_system monoclinic
_space_group_IT_number 14
_space_group_name_Hall '-P 2yn'
_space_group_name_H-M_alt 'P 1 21/n 1'
_atom_sites_solution_hydrogens difmap
_audit_creation_date 2025-06-02
_audit_creation_method
;
Olex2 1.5
(compiled 2022.04.07 svn.rca3783a0 for OlexSys, GUI svn.r6498)
;
_cell_angle_alpha 90
_cell_angle_beta 101.633(15)
_cell_angle_gamma 90
_cell_formula_units_Z 2
_cell_length_a 8.7562(16)
_cell_length_b 6.8045(10)
_cell_length_c 12.4297(19)
_cell_measurement_reflns_used 1370
_cell_measurement_temperature 100(2)
_cell_measurement_theta_max 27.78850802421852
_cell_measurement_theta_min 3.747674960567056
_cell_volume 725.4(2)
_computing_cell_refinement 'dials.two_theta_refine (Waterman et al., 2016)'
_computing_data_collection
;
ZOO (Hirata et al., 2019)
BSS (Ueno et al., 2005)
SHIKA (Barty et al., 2014)
KUMA (Hirata et al., 2016)
;
_computing_data_reduction 'dials.scale (Beilsten-Edmands et al., 2020)'
_computing_molecular_graphics 'Olex2 1.5 (Dolomanov et al., 2009)'
_computing_publication_material 'Olex2 1.5 (Dolomanov et al., 2009)'
_computing_structure_refinement 'SHELXL 2018/3 (Sheldrick, 2015)'
_computing_structure_solution 'SHELXT  (Sheldrick, 2015)'
_diffrn_ambient_temperature 100.15
_diffrn_measured_fraction_theta_full 0.994
_diffrn_measured_fraction_theta_max 0.994
_diffrn_measurement_device_type 'EIGER2 16M XE'
_diffrn_measurement_method 'Multiple small-wedge'
_diffrn_radiation_type synchrotron
_diffrn_radiation_wavelength 0.700
_diffrn_reflns_av_R_equivalents 0.1363
_diffrn_reflns_av_unetI/netI 0.1008
_diffrn_reflns_Laue_measured_fraction_full 0.994
_diffrn_reflns_Laue_measured_fraction_max 0.994
_diffrn_reflns_limit_h_max 11
_diffrn_reflns_limit_h_min -11
_diffrn_reflns_limit_k_max 8
_diffrn_reflns_limit_k_min -9
_diffrn_reflns_limit_l_max 16
_diffrn_reflns_limit_l_min -16
_diffrn_reflns_number 11763
_diffrn_reflns_point_group_measured_fraction_full 0.994
_diffrn_reflns_point_group_measured_fraction_max 0.994
_diffrn_reflns_theta_full 24.835
_diffrn_reflns_theta_max 27.815
_diffrn_reflns_theta_min 2.575
_exptl_absorpt_coefficient_mu 0.121
_exptl_crystal_colour 'clear yellowish yellow'
_exptl_crystal_colour_lustre clear
_exptl_crystal_colour_modifier yellowish
_exptl_crystal_colour_primary yellow
_exptl_crystal_density_diffrn 1.540
_exptl_crystal_description block
_exptl_crystal_F_000 352
_refine_diff_density_max 0.402
_refine_diff_density_min -0.309
_refine_diff_density_rms 0.088
_refine_ls_extinction_coef .
_refine_ls_extinction_method none
_refine_ls_goodness_of_fit_ref 0.958
_refine_ls_hydrogen_treatment refall
_refine_ls_matrix_type full
_refine_ls_number_parameters 141
_refine_ls_number_reflns 1788
_refine_ls_number_restraints 0
_refine_ls_restrained_S_all 0.958
_refine_ls_R_factor_all 0.0938
_refine_ls_R_factor_gt 0.0700
_refine_ls_shift/su_max 0.000
_refine_ls_shift/su_mean 0.000
_refine_ls_structure_factor_coef Fsqd
_refine_ls_weighting_details 'w=1/[\s^2^(Fo^2^)+(0.1083P)^2^] where P=(Fo^2^+2Fc^2^)/3'
_refine_ls_weighting_scheme calc
_refine_ls_wR_factor_gt 0.1805
_refine_ls_wR_factor_ref 0.1898
_reflns_Friedel_coverage 0.000
_reflns_Friedel_fraction_full .
_reflns_Friedel_fraction_max .
_reflns_number_gt 1056
_reflns_number_total 1788
_reflns_threshold_expression 'I > 2\s(I)'
_journal_article_reference uoaf059
_cod_data_source_file SWSX-poly1.cif
_cod_data_source_block poly-1-SWSX
_cod_depositor_comments
;The structure was re-refined with the inclusion of unit cell parameter
 ESDs.

 Releasing structure 3000590 into public domain as published material.
;
_cod_original_cell_volume 725.4
_cod_database_code 3000590
_shelx_shelxl_version_number 2018/3
_shelx_space_group_comment
;
The symmetry employed for this shelxl refinement is uniquely defined
by the following loop, which should always be used as a source of
symmetry information in preference to the above space-group names.
They are only intended as comments.
;
_olex2_refinement_description
;
;
_olex2_submission_special_instructions 'No special instructions were received'

loop_
_space_group_symop_operation_xyz
'x, y, z'
'-x+1/2, y+1/2, -z+1/2'
'-x, -y, -z'
'x-1/2, -y-1/2, z-1/2'

loop_
_atom_site_label
_atom_site_type_symbol
_atom_site_fract_x
_atom_site_fract_y
_atom_site_fract_z
_atom_site_U_iso_or_equiv
_atom_site_adp_type
_atom_site_occupancy
_atom_site_site_symmetry_order
_atom_site_calc_flag
_atom_site_refinement_flags_posn
_atom_site_refinement_flags_adp
_atom_site_refinement_flags_occupancy
_atom_site_disorder_assembly
_atom_site_disorder_group
O14 O 0.3113(2) 0.5991(3) 0.17029(14) 0.0501(5) Uani 1 1 d . . . . .
O13 O 0.5567(2) 0.4884(2) 0.20740(14) 0.0505(5) Uani 1 1 d . . . . .
O16 O 0.1761(2) 0.6314(3) -0.09342(17) 0.0600(6) Uani 1 1 d . . . . .
O17 O 0.2364(2) 0.3386(3) -0.01507(16) 0.0520(5) Uani 1 1 d . . . . .
C7 C 0.4381(3) 0.5730(3) 0.01997(19) 0.0422(5) Uani 1 1 d . . . . .
C9 C 0.4446(3) 0.5409(3) 0.14329(19) 0.0447(6) Uani 1 1 d . . . . .
C2 C 0.4249(3) 0.8958(4) -0.09117(19) 0.0457(6) Uani 1 1 d . . . . .
C10 C 0.2680(3) 0.5230(4) -0.03943(19) 0.0457(6) Uani 1 1 d . . . . .
C3 C 0.4562(3) 1.0945(4) -0.09912(19) 0.0459(6) Uani 1 1 d . . . . .
C1 C 0.4691(3) 0.7966(3) 0.00857(18) 0.0428(5) Uani 1 1 d . . . . .
C18 C 0.0875(4) 0.2607(5) -0.0702(3) 0.0596(7) Uani 1 1 d . . . . .
C15 C 0.3126(4) 0.6052(5) 0.2875(2) 0.0544(7) Uani 1 1 d . . . . .
H3 H 0.417(3) 1.162(4) -0.171(2) 0.037(6) Uiso 1 1 d . . . . .
H2 H 0.369(3) 0.824(4) -0.155(2) 0.045(7) Uiso 1 1 d . . . . .
H15A H 0.396(4) 0.686(4) 0.323(2) 0.051(8) Uiso 1 1 d . . . . .
H15B H 0.203(4) 0.650(5) 0.290(3) 0.060(9) Uiso 1 1 d . . . . .
H18A H 0.003(4) 0.290(5) -0.044(3) 0.069(10) Uiso 1 1 d . . . . .
H15C H 0.327(4) 0.463(5) 0.317(2) 0.056(8) Uiso 1 1 d . . . . .
H18B H 0.110(4) 0.116(6) -0.059(3) 0.077(11) Uiso 1 1 d . . . . .
H18C H 0.062(5) 0.334(6) -0.141(4) 0.091(13) Uiso 1 1 d . . . . .

loop_
_atom_site_aniso_label
_atom_site_aniso_U_11
_atom_site_aniso_U_22
_atom_site_aniso_U_33
_atom_site_aniso_U_23
_atom_site_aniso_U_13
_atom_site_aniso_U_12
O14 0.0589(12) 0.0494(10) 0.0424(9) 0.0004(7) 0.0111(8) -0.0003(8)
O13 0.0669(12) 0.0416(9) 0.0415(9) 0.0005(7) 0.0076(8) 0.0059(8)
O16 0.0519(12) 0.0668(13) 0.0603(12) 0.0160(9) 0.0092(9) 0.0033(9)
O17 0.0518(11) 0.0434(10) 0.0592(11) -0.0050(8) 0.0077(9) -0.0050(7)
C7 0.0515(14) 0.0341(11) 0.0401(11) 0.0005(8) 0.0074(10) 0.0000(9)
C9 0.0546(15) 0.0364(11) 0.0419(12) -0.0009(9) 0.0069(10) -0.0035(10)
C2 0.0558(14) 0.0398(12) 0.0397(11) -0.0009(9) 0.0055(10) 0.0001(10)
C10 0.0492(14) 0.0486(13) 0.0397(11) -0.0020(9) 0.0098(10) -0.0003(10)
C3 0.0587(16) 0.0373(11) 0.0404(11) 0.0038(8) 0.0066(11) 0.0016(10)
C1 0.0517(14) 0.0345(11) 0.0416(11) 0.0010(8) 0.0084(10) 0.0003(9)
C18 0.0521(16) 0.0696(19) 0.0560(15) -0.0138(14) 0.0082(13) -0.0127(14)
C15 0.0651(19) 0.0533(16) 0.0468(14) -0.0006(11) 0.0159(13) 0.0011(13)

loop_
_atom_type_symbol
_atom_type_description
_atom_type_scat_dispersion_real
_atom_type_scat_dispersion_imag
_atom_type_scat_source
C C 0.0030 0.0016 'International Tables Vol C Tables 4.2.6.8 and 6.1.1.4'
H H 0.0000 0.0000 'International Tables Vol C Tables 4.2.6.8 and 6.1.1.4'
O O 0.0105 0.0059 'International Tables Vol C Tables 4.2.6.8 and 6.1.1.4'

loop_
_geom_angle_atom_site_label_1
_geom_angle_atom_site_label_2
_geom_angle_atom_site_label_3
_geom_angle
_geom_angle_site_symmetry_1
_geom_angle_site_symmetry_3
C9 O14 C15 115.4(2) . .
C10 O17 C18 116.5(2) . .
C9 C7 C7 109.0(2) . 3_665
C9 C7 C10 106.3(2) . .
C9 C7 C1 104.90(18) . .
C10 C7 C7 110.8(2) . 3_665
C1 C7 C7 115.6(2) . 3_665
C1 C7 C10 109.70(19) . .
O14 C9 C7 110.4(2) . .
O13 C9 O14 124.4(2) . .
O13 C9 C7 124.9(2) . .
C3 C2 C1 120.8(2) . .
C3 C2 H2 120.4(16) . .
C1 C2 H2 118.8(16) . .
O16 C10 O17 124.2(3) . .
O16 C10 C7 127.0(2) . .
O17 C10 C7 108.7(2) . .
C2 C3 C1 121.8(2) . 3_675
C2 C3 H3 118.3(14) . .
C1 C3 H3 119.7(14) 3_675 .
C2 C1 C7 122.1(2) . .
C3 C1 C7 120.5(2) 3_675 .
C3 C1 C2 117.4(2) 3_675 .
O17 C18 H18A 118(2) . .
O17 C18 H18B 99(2) . .
O17 C18 H18C 105(2) . .
H18A C18 H18B 109(3) . .
H18A C18 H18C 99(3) . .
H18B C18 H18C 127(3) . .
O14 C15 H15A 109.0(18) . .
O14 C15 H15B 102.8(18) . .
O14 C15 H15C 107.8(17) . .
H15A C15 H15B 117(3) . .
H15A C15 H15C 111(3) . .
H15B C15 H15C 109(3) . .

loop_
_geom_bond_atom_site_label_1
_geom_bond_atom_site_label_2
_geom_bond_distance
_geom_bond_site_symmetry_2
O14 C9 1.338(3) .
O14 C15 1.455(3) .
O13 C9 1.187(3) .
O16 C10 1.194(3) .
O17 C10 1.333(3) .
O17 C18 1.445(3) .
C7 C7 1.621(5) 3_665
C7 C9 1.538(3) .
C7 C10 1.560(4) .
C7 C1 1.557(3) .
C2 C3 1.387(3) .
C2 C1 1.396(3) .
C2 H2 0.97(3) .
C3 C1 1.395(3) 3_675
C3 H3 1.00(3) .
C18 H18A 0.89(4) .
C18 H18B 1.01(4) .
C18 H18C 1.00(5) .
C15 H15A 0.95(3) .
C15 H15B 1.02(3) .
C15 H15C 1.03(3) .

loop_
_geom_torsion_atom_site_label_1
_geom_torsion_atom_site_label_2
_geom_torsion_atom_site_label_3
_geom_torsion_atom_site_label_4
_geom_torsion
_geom_torsion_site_symmetry_1
_geom_torsion_site_symmetry_2
_geom_torsion_site_symmetry_3
_geom_torsion_site_symmetry_4
C7 C7 C9 O14 -157.1(2) 3_665 . . .
C7 C7 C9 O13 29.1(4) 3_665 . . .
C7 C7 C10 O16 -123.3(3) 3_665 . . .
C7 C7 C10 O17 60.3(3) 3_665 . . .
C7 C7 C1 C2 80.8(3) 3_665 . . .
C7 C7 C1 C3 -98.8(3) 3_665 . . 3_675
C9 C7 C10 O16 118.4(3) . . . .
C9 C7 C10 O17 -58.0(2) . . . .
C9 C7 C1 C2 -159.2(2) . . . .
C9 C7 C1 C3 21.2(3) . . . 3_675
C10 C7 C9 O14 -37.6(2) . . . .
C10 C7 C9 O13 148.6(2) . . . .
C10 C7 C1 C2 -45.3(3) . . . .
C10 C7 C1 C3 135.0(2) . . . 3_675
C3 C2 C1 C7 -179.0(2) . . . .
C3 C2 C1 C3 0.6(4) . . . 3_675
C1 C7 C9 O14 78.6(2) . . . .
C1 C7 C9 O13 -95.2(3) . . . .
C1 C7 C10 O16 5.5(3) . . . .
C1 C7 C10 O17 -170.89(18) . . . .
C1 C2 C3 C1 -0.7(4) . . . 3_675
C18 O17 C10 O16 8.4(4) . . . .
C18 O17 C10 C7 -175.1(2) . . . .
C15 O14 C9 O13 3.2(3) . . . .
C15 O14 C9 C7 -170.6(2) . . . .

loop_
_cod_related_entry_id
_cod_related_entry_database
_cod_related_entry_code
_cod_related_entry_description
1 XRDa 00331 DOI:10.51093/xrd-00331
